data_7005467
loop_
_publ_author_name
'Onodera, Kuniaki'
'Kasuga, Noriko Chikaraishi'
'Takashima, Tomomi'
'Hara, Akihiro'
'Amano, Akifumi'
'Murakami, Hideyuki'
'Nomiya, Kenji'

_publ_section_title
;
 Synthesis, reaction and structure of a highly light-stable silver(I)
 cluster with an Ag4S4N4 core having a tridentate 4N-morpholyl
 2-acetylpyridine thiosemicarbazone ligand: use of water-soluble
 silver(I) carboxylates as a silver(I) source.
;
_journal_issue 33
_journal_name_full 'Dalton transactions (Cambridge, England : 2003)'
_journal_page_first 3646
_journal_page_last 3652
_journal_paper_doi 10.1039/b702427d
_journal_year 2007
_chemical_compound_source 'local laboratory'
_chemical_formula_moiety 'C48 H60 Ag4 N16 O4 S4'
_chemical_formula_sum 'C50 H62 Ag4 Cl6 N16 O4 S4'
_chemical_formula_weight 1723.6
_chemical_name_systematic ?
_space_group_IT_number 2
_symmetry_cell_setting triclinic
_symmetry_space_group_name_Hall '-P 1'
_symmetry_space_group_name_H-M 'P -1'
_atom_sites_solution_hydrogens geom
_atom_sites_solution_primary direct
_atom_sites_solution_secondary difmap
_audit_creation_method SHELXL-97
_cell_angle_alpha 73.203(6)
_cell_angle_beta 87.140(6)
_cell_angle_gamma 85.074(6)
_cell_formula_units_Z 1
_cell_length_a 9.997(4)
_cell_length_b 11.983(5)
_cell_length_c 13.481(6)
_cell_measurement_reflns_used 6437
_cell_measurement_temperature 90
_cell_measurement_theta_max 28.297
_cell_measurement_theta_min 2.551
_cell_volume 1539.8(11)
_computing_cell_refinement 'Bruker SMART'
_computing_data_collection 'Bruker SMART'
_computing_data_reduction 'Bruker SAINT'
_computing_molecular_graphics 'Bruker SHELXTL '
_computing_publication_material 'WinGX (Farrugia, 1999) '
_computing_structure_refinement 'SHELXL-97 (Sheldrick, 1997)'
_computing_structure_solution 'SHELXS-97 (Sheldrick, 1997)'
_diffrn_ambient_temperature 90
_diffrn_detector_area_resol_mean 8.366
_diffrn_measured_fraction_theta_full 0.989
_diffrn_measured_fraction_theta_max 0.989
_diffrn_measurement_device_type 'CCD area detector'
_diffrn_measurement_method 'phi and omega scans'
_diffrn_radiation_monochromator graphite
_diffrn_radiation_source 'fine-focus sealed tube'
_diffrn_radiation_type MoK\a
_diffrn_radiation_wavelength 0.71073
_diffrn_reflns_av_R_equivalents 0.0403
_diffrn_reflns_av_sigmaI/netI 0.0439
_diffrn_reflns_limit_h_max 13
_diffrn_reflns_limit_h_min -13
_diffrn_reflns_limit_k_max 16
_diffrn_reflns_limit_k_min -15
_diffrn_reflns_limit_l_max 17
_diffrn_reflns_limit_l_min -17
_diffrn_reflns_number 20898
_diffrn_reflns_theta_full 28.36
_diffrn_reflns_theta_max 28.36
_diffrn_reflns_theta_min 1.58
_diffrn_standards_decay_% 0
_diffrn_standards_interval_count 0
_diffrn_standards_number 0
_exptl_absorpt_coefficient_mu 1.708
_exptl_absorpt_correction_T_max 0.890
_exptl_absorpt_correction_T_min 0.726
_exptl_absorpt_correction_type empirical
_exptl_absorpt_process_details 'XPREP Bruker AXS 2000'
_exptl_crystal_colour orange
_exptl_crystal_density_diffrn 1.86
_exptl_crystal_density_method 'not measured'
_exptl_crystal_description prism
_exptl_crystal_F_000 860
_exptl_crystal_size_max 0.20
_exptl_crystal_size_mid 0.15
_exptl_crystal_size_min 0.07
_refine_diff_density_max 1.491
_refine_diff_density_min -0.746
_refine_diff_density_rms 0.214
_refine_ls_extinction_coef 0.0044(4)
_refine_ls_extinction_expression Fc^*^=kFc[1+0.001xFc^2^\l^3^/sin(2\q)]^-1/4^
_refine_ls_extinction_method SHELXL
_refine_ls_goodness_of_fit_ref 1.132
_refine_ls_hydrogen_treatment noref
_refine_ls_matrix_type full
_refine_ls_number_parameters 406
_refine_ls_number_reflns 7602
_refine_ls_number_restraints 0
_refine_ls_restrained_S_all 1.132
_refine_ls_R_factor_all 0.0345
_refine_ls_R_factor_gt 0.0308
_refine_ls_shift/su_max 0.002
_refine_ls_shift/su_mean 0.000
_refine_ls_structure_factor_coef Fsqd
_refine_ls_weighting_details 'calc w=1/[\s^2^(Fo^2^)+(0.0511P)^2^+0.0863P] where P=(Fo^2^+2Fc^2^)/3'
_refine_ls_weighting_scheme calc
_refine_ls_wR_factor_gt 0.0814
_refine_ls_wR_factor_ref 0.0928
_reflns_number_gt 6942
_reflns_number_total 7602
_reflns_threshold_expression I>2\s(I)
_cod_data_source_file b702427d.txt
_cod_data_source_block CCDC294754
_cod_original_cell_volume 1539.7(11)
_cod_database_code 7005467

loop_
_symmetry_equiv_pos_as_xyz
'x, y, z'
'-x, -y, -z'

loop_
_atom_site_label
_atom_site_type_symbol
_atom_site_fract_x
_atom_site_fract_y
_atom_site_fract_z
_atom_site_U_iso_or_equiv
_atom_site_adp_type
_atom_site_occupancy
_atom_site_symmetry_multiplicity
_atom_site_calc_flag
_atom_site_refinement_flags
_atom_site_disorder_assembly
_atom_site_disorder_group
C1 C -0.2665(3) 0.0363(2) 0.76408(19) 0.0242(5) Uani 1 1 d . . .
H1 H -0.2365 0.0632 0.8167 0.029 Uiso 1 1 calc R . .
C2 C -0.3718(3) -0.0349(2) 0.7869(2) 0.0261(5) Uani 1 1 d . . .
H2 H -0.4110 -0.0562 0.8530 0.031 Uiso 1 1 calc R . .
C3 C -0.4174(3) -0.0738(2) 0.7088(2) 0.0261(5) Uani 1 1 d . . .
H3 H -0.4884 -0.1218 0.7213 0.031 Uiso 1 1 calc R . .
C4 C -0.3558(3) -0.0402(2) 0.61122(19) 0.0236(5) Uani 1 1 d . . .
H4 H -0.3849 -0.0658 0.5577 0.028 Uiso 1 1 calc R . .
C5 C -0.2501(2) 0.03222(19) 0.59401(18) 0.0185(4) Uani 1 1 d . . .
C6 C -0.1829(2) 0.07349(19) 0.49075(17) 0.0174(4) Uani 1 1 d . . .
C7 C -0.2040(3) 0.0176(2) 0.40696(19) 0.0254(5) Uani 1 1 d . . .
H7A H -0.1223 0.0159 0.3667 0.038 Uiso 1 1 calc R . .
H7B H -0.2741 0.0620 0.3629 0.038 Uiso 1 1 calc R . .
H7C H -0.2291 -0.0607 0.4377 0.038 Uiso 1 1 calc R . .
C8 C 0.0428(2) 0.27013(19) 0.36774(17) 0.0160(4) Uani 1 1 d . . .
C9 C 0.0297(3) 0.2746(2) 0.18753(18) 0.0240(5) Uani 1 1 d . . .
H9A H -0.0637 0.2591 0.2043 0.029 Uiso 1 1 calc R . .
H9B H 0.0795 0.2017 0.1866 0.029 Uiso 1 1 calc R . .
C10 C 0.0409(2) 0.3630(2) 0.08207(18) 0.0240(5) Uani 1 1 d . . .
H10A H 0.0075 0.3314 0.0302 0.029 Uiso 1 1 calc R . .
H10B H -0.0150 0.4334 0.0820 0.029 Uiso 1 1 calc R . .
C11 C 0.2208(3) 0.4425(2) 0.13031(18) 0.0222(5) Uani 1 1 d . . .
H11A H 0.1638 0.5125 0.1295 0.027 Uiso 1 1 calc R . .
H11B H 0.3116 0.4652 0.1117 0.027 Uiso 1 1 calc R . .
C12 C 0.2188(2) 0.3589(2) 0.23881(18) 0.0190(4) Uani 1 1 d . . .
H12A H 0.2820 0.2919 0.2420 0.023 Uiso 1 1 calc R . .
H12B H 0.2458 0.3977 0.2878 0.023 Uiso 1 1 calc R . .
C13 C 0.1984(2) 0.4996(2) 0.69070(18) 0.0219(5) Uani 1 1 d . . .
H13 H 0.1205 0.4599 0.7025 0.026 Uiso 1 1 calc R . .
C14 C 0.2615(3) 0.5129(2) 0.77566(18) 0.0250(5) Uani 1 1 d . . .
H14 H 0.2275 0.4824 0.8427 0.030 Uiso 1 1 calc R . .
C15 C 0.3763(3) 0.5729(2) 0.75749(19) 0.0269(5) Uani 1 1 d . . .
H15 H 0.4206 0.5843 0.8124 0.032 Uiso 1 1 calc R . .
C16 C 0.4251(3) 0.6161(2) 0.65633(19) 0.0239(5) Uani 1 1 d . . .
H16 H 0.5026 0.6563 0.6428 0.029 Uiso 1 1 calc R . .
C17 C 0.3563(2) 0.59837(19) 0.57561(17) 0.0174(4) Uani 1 1 d . . .
C18 C 0.4038(2) 0.6454(2) 0.46630(17) 0.0182(4) Uani 1 1 d . . .
C19 C 0.5228(3) 0.7180(3) 0.4425(2) 0.0302(6) Uani 1 1 d . . .
H19A H 0.5437 0.7379 0.3695 0.045 Uiso 1 1 calc R . .
H19B H 0.5986 0.6743 0.4801 0.045 Uiso 1 1 calc R . .
H19C H 0.5023 0.7882 0.4627 0.045 Uiso 1 1 calc R . .
C20 C 0.2856(2) 0.68315(19) 0.22656(17) 0.0164(4) Uani 1 1 d . . .
C21 C 0.2455(2) 0.7786(2) 0.03842(17) 0.0202(5) Uani 1 1 d . . .
H21A H 0.2544 0.8614 0.0269 0.024 Uiso 1 1 calc R . .
H21B H 0.1520 0.7637 0.0551 0.024 Uiso 1 1 calc R . .
C22 C 0.2900(2) 0.7439(2) -0.05912(18) 0.0226(5) Uani 1 1 d . . .
H22A H 0.2735 0.6627 -0.0489 0.027 Uiso 1 1 calc R . .
H22B H 0.2368 0.7911 -0.1167 0.027 Uiso 1 1 calc R . .
C23 C 0.5091(2) 0.6930(2) 0.00052(18) 0.0227(5) Uani 1 1 d . . .
H23A H 0.6028 0.7059 -0.0174 0.027 Uiso 1 1 calc R . .
H23B H 0.4983 0.6105 0.0122 0.027 Uiso 1 1 calc R . .
C24 C 0.4723(2) 0.7255(2) 0.09942(18) 0.0209(5) Uani 1 1 d . . .
H24A H 0.5260 0.6760 0.1557 0.025 Uiso 1 1 calc R . .
H24B H 0.4904 0.8061 0.0905 0.025 Uiso 1 1 calc R . .
C25 C 0.1614(3) 0.1284(2) 0.8420(2) 0.0298(6) Uani 1 1 d . . .
N1 N -0.2049(2) 0.06922(17) 0.67086(15) 0.0201(4) Uani 1 1 d . . .
N2 N -0.10966(19) 0.16061(16) 0.47672(14) 0.0172(4) Uani 1 1 d . . .
N3 N -0.0528(2) 0.19920(17) 0.37936(14) 0.0181(4) Uani 1 1 d . . .
N4 N 0.08369(19) 0.31993(17) 0.26641(14) 0.0185(4) Uani 1 1 d . . .
N5 N 0.24364(19) 0.54068(17) 0.59290(15) 0.0184(4) Uani 1 1 d . . .
N6 N 0.33569(19) 0.62308(17) 0.39686(14) 0.0172(4) Uani 1 1 d . . .
N7 N 0.3788(2) 0.66860(17) 0.29503(14) 0.0178(4) Uani 1 1 d . . .
N8 N 0.32940(19) 0.71041(17) 0.12444(14) 0.0179(4) Uani 1 1 d . . .
O1 O 0.17564(17) 0.39235(15) 0.05505(13) 0.0221(3) Uani 1 1 d . . .
O2 O 0.42867(17) 0.75901(16) -0.08413(13) 0.0232(4) Uani 1 1 d . . .
S1 S 0.12343(6) 0.30120(5) 0.46895(4) 0.01695(12) Uani 1 1 d . . .
S2 S 0.11256(5) 0.66704(5) 0.25214(4) 0.01629(12) Uani 1 1 d . . .
Cl1A Cl 0.0552(2) 0.01451(17) 0.86080(16) 0.0275(4) Uani 0.80 1 d P . .
Cl1B Cl 0.0900(15) -0.0026(14) 0.8488(14) 0.039(5) Uiso 0.08 1 d P . .
Cl1C Cl 0.0470(18) 0.0237(14) 0.8787(10) 0.025(3) Uiso 0.12 1 d P . .
Cl2A Cl 0.32198(9) 0.07962(9) 0.79693(7) 0.0346(2) Uani 0.80 1 d P . .
Cl2B Cl 0.2601(9) 0.1852(9) 0.7543(6) 0.022(2) Uiso 0.08 1 d P . .
Cl2C Cl 0.2809(7) 0.1488(8) 0.7639(5) 0.0239(12) Uiso 0.12 1 d P . .
Cl3A Cl 0.18125(11) 0.17231(17) 0.95061(13) 0.0538(4) Uani 0.80 1 d P . .
Cl3B Cl 0.2282(13) 0.1054(12) 0.9790(10) 0.033(4) Uiso 0.08 1 d P . .
Cl3C Cl 0.2117(9) 0.1266(8) 0.9761(5) 0.0111(15) Uiso 0.12 1 d P . .
Ag1 Ag -0.062415(17) 0.241651(14) 0.607509(12) 0.01772(7) Uani 1 1 d . . .
Ag2 Ag 0.144300(17) 0.510562(14) 0.441568(13) 0.01893(7) Uani 1 1 d . . .

loop_
_atom_site_aniso_label
_atom_site_aniso_U_11
_atom_site_aniso_U_22
_atom_site_aniso_U_33
_atom_site_aniso_U_23
_atom_site_aniso_U_13
_atom_site_aniso_U_12
C1 0.0278(13) 0.0258(12) 0.0191(11) -0.0061(9) 0.0018(9) -0.0054(10)
C2 0.0288(13) 0.0237(12) 0.0242(12) -0.0049(10) 0.0061(10) -0.0042(10)
C3 0.0219(12) 0.0250(12) 0.0298(13) -0.0036(10) 0.0023(10) -0.0088(10)
C4 0.0256(12) 0.0220(11) 0.0238(12) -0.0051(9) -0.0020(9) -0.0089(10)
C5 0.0186(11) 0.0150(10) 0.0215(11) -0.0042(8) -0.0014(8) -0.0017(8)
C6 0.0201(11) 0.0147(10) 0.0178(10) -0.0046(8) -0.0026(8) -0.0020(8)
C7 0.0349(14) 0.0232(12) 0.0210(11) -0.0079(9) -0.0005(10) -0.0137(10)
C8 0.0171(10) 0.0146(10) 0.0167(10) -0.0046(8) -0.0024(8) -0.0009(8)
C9 0.0248(12) 0.0302(13) 0.0195(11) -0.0077(10) -0.0028(9) -0.0118(10)
C10 0.0214(12) 0.0335(13) 0.0173(11) -0.0070(10) 0.0000(9) -0.0045(10)
C11 0.0233(12) 0.0255(12) 0.0215(11) -0.0115(9) 0.0069(9) -0.0092(9)
C12 0.0165(11) 0.0239(11) 0.0198(11) -0.0106(9) 0.0013(8) -0.0047(9)
C13 0.0207(11) 0.0232(12) 0.0212(11) -0.0051(9) 0.0002(9) -0.0028(9)
C14 0.0249(12) 0.0326(13) 0.0161(11) -0.0060(10) -0.0019(9) 0.0026(10)
C15 0.0273(13) 0.0384(14) 0.0177(11) -0.0115(10) -0.0071(9) -0.0002(11)
C16 0.0214(12) 0.0307(13) 0.0215(12) -0.0088(10) -0.0052(9) -0.0048(10)
C17 0.0167(10) 0.0183(10) 0.0172(10) -0.0055(8) -0.0030(8) 0.0007(8)
C18 0.0149(10) 0.0198(11) 0.0192(11) -0.0040(9) -0.0017(8) -0.0029(8)
C19 0.0290(13) 0.0419(15) 0.0206(12) -0.0052(11) -0.0038(10) -0.0186(12)
C20 0.0148(10) 0.0177(10) 0.0186(10) -0.0080(8) 0.0009(8) -0.0026(8)
C21 0.0160(10) 0.0281(12) 0.0179(11) -0.0085(9) -0.0017(8) -0.0010(9)
C22 0.0188(11) 0.0332(13) 0.0192(11) -0.0116(10) 0.0019(9) -0.0081(10)
C23 0.0185(11) 0.0287(13) 0.0220(11) -0.0089(10) 0.0040(9) -0.0043(9)
C24 0.0171(11) 0.0259(12) 0.0207(11) -0.0079(9) 0.0018(8) -0.0044(9)
C25 0.0254(13) 0.0278(13) 0.0378(15) -0.0098(11) -0.0102(11) -0.0031(10)
N1 0.0223(10) 0.0193(9) 0.0202(9) -0.0072(8) 0.0015(8) -0.0050(8)
N2 0.0176(9) 0.0174(9) 0.0165(9) -0.0041(7) -0.0001(7) -0.0037(7)
N3 0.0207(9) 0.0181(9) 0.0165(9) -0.0058(7) 0.0006(7) -0.0042(7)
N4 0.0175(9) 0.0228(10) 0.0169(9) -0.0067(7) 0.0000(7) -0.0076(8)
N5 0.0176(9) 0.0196(9) 0.0189(9) -0.0065(7) -0.0026(7) -0.0025(7)
N6 0.0165(9) 0.0200(9) 0.0159(9) -0.0057(7) 0.0004(7) -0.0033(7)
N7 0.0163(9) 0.0216(9) 0.0158(9) -0.0053(7) -0.0006(7) -0.0026(7)
N8 0.0137(9) 0.0243(10) 0.0164(9) -0.0063(7) -0.0004(7) -0.0036(7)
O1 0.0211(8) 0.0275(9) 0.0206(8) -0.0110(7) 0.0042(6) -0.0056(7)
O2 0.0199(8) 0.0330(9) 0.0186(8) -0.0090(7) 0.0038(6) -0.0093(7)
S1 0.0177(3) 0.0178(3) 0.0166(3) -0.0056(2) -0.0023(2) -0.0045(2)
S2 0.0137(2) 0.0208(3) 0.0166(3) -0.0084(2) 0.00022(19) -0.0033(2)
Cl1A 0.0210(8) 0.0333(8) 0.0319(9) -0.0131(7) -0.0015(8) -0.0081(6)
Cl2A 0.0245(4) 0.0502(6) 0.0390(5) -0.0277(4) 0.0087(3) -0.0111(4)
Cl3A 0.0272(5) 0.0934(11) 0.0680(8) -0.0660(8) 0.0049(5) -0.0091(6)
Ag1 0.01892(11) 0.01929(11) 0.01743(10) -0.00908(7) -0.00083(7) -0.00152(7)
Ag2 0.02000(11) 0.01802(11) 0.02022(11) -0.00621(7) -0.00199(7) -0.00594(7)

loop_
_atom_type_symbol
_atom_type_description
_atom_type_scat_dispersion_real
_atom_type_scat_dispersion_imag
_atom_type_scat_source
C C 0.0033 0.0016 'International Tables Vol C Tables 4.2.6.8 and 6.1.1.4'
H H 0.0000 0.0000 'International Tables Vol C Tables 4.2.6.8 and 6.1.1.4'
N N 0.0061 0.0033 'International Tables Vol C Tables 4.2.6.8 and 6.1.1.4'
O O 0.0106 0.0060 'International Tables Vol C Tables 4.2.6.8 and 6.1.1.4'
S S 0.1246 0.1234 'International Tables Vol C Tables 4.2.6.8 and 6.1.1.4'
Cl Cl 0.1484 0.1585 'International Tables Vol C Tables 4.2.6.8 and 6.1.1.4'
Ag Ag -0.8971 1.1015 'International Tables Vol C Tables 4.2.6.8 and 6.1.1.4'

loop_
_geom_angle_atom_site_label_1
_geom_angle_atom_site_label_2
_geom_angle_atom_site_label_3
_geom_angle
_geom_angle_site_symmetry_1
_geom_angle_site_symmetry_3
_geom_angle_publ_flag
N1 C1 C2 123.9(2) . . ?
N1 C1 H1 118.0 . . ?
C2 C1 H1 118.0 . . ?
C3 C2 C1 118.1(2) . . ?
C3 C2 H2 120.9 . . ?
C1 C2 H2 120.9 . . ?
C2 C3 C4 119.0(2) . . ?
C2 C3 H3 120.5 . . ?
C4 C3 H3 120.5 . . ?
C3 C4 C5 119.6(2) . . ?
C3 C4 H4 120.2 . . ?
C5 C4 H4 120.2 . . ?
N1 C5 C4 121.2(2) . . ?
N1 C5 C6 116.8(2) . . ?
C4 C5 C6 121.9(2) . . ?
N2 C6 C5 116.6(2) . . ?
N2 C6 C7 122.6(2) . . ?
C5 C6 C7 120.7(2) . . ?
C6 C7 H7A 109.5 . . ?
C6 C7 H7B 109.5 . . ?
H7A C7 H7B 109.5 . . ?
C6 C7 H7C 109.5 . . ?
H7A C7 H7C 109.5 . . ?
H7B C7 H7C 109.5 . . ?
N3 C8 N4 114.93(19) . . ?
N3 C8 S1 125.57(17) . . ?
N4 C8 S1 119.47(16) . . ?
N4 C9 C10 109.7(2) . . ?
N4 C9 H9A 109.7 . . ?
C10 C9 H9A 109.7 . . ?
N4 C9 H9B 109.7 . . ?
C10 C9 H9B 109.7 . . ?
H9A C9 H9B 108.2 . . ?
O1 C10 C9 112.1(2) . . ?
O1 C10 H10A 109.2 . . ?
C9 C10 H10A 109.2 . . ?
O1 C10 H10B 109.2 . . ?
C9 C10 H10B 109.2 . . ?
H10A C10 H10B 107.9 . . ?
O1 C11 C12 112.44(19) . . ?
O1 C11 H11A 109.1 . . ?
C12 C11 H11A 109.1 . . ?
O1 C11 H11B 109.1 . . ?
C12 C11 H11B 109.1 . . ?
H11A C11 H11B 107.8 . . ?
N4 C12 C11 109.82(19) . . ?
N4 C12 H12A 109.7 . . ?
C11 C12 H12A 109.7 . . ?
N4 C12 H12B 109.7 . . ?
C11 C12 H12B 109.7 . . ?
H12A C12 H12B 108.2 . . ?
N5 C13 C14 123.6(2) . . ?
N5 C13 H13 118.2 . . ?
C14 C13 H13 118.2 . . ?
C15 C14 C13 117.9(2) . . ?
C15 C14 H14 121.1 . . ?
C13 C14 H14 121.1 . . ?
C14 C15 C16 119.4(2) . . ?
C14 C15 H15 120.3 . . ?
C16 C15 H15 120.3 . . ?
C15 C16 C17 119.0(2) . . ?
C15 C16 H16 120.5 . . ?
C17 C16 H16 120.5 . . ?
N5 C17 C16 121.7(2) . . ?
N5 C17 C18 117.7(2) . . ?
C16 C17 C18 120.6(2) . . ?
N6 C18 C17 116.4(2) . . ?
N6 C18 C19 123.9(2) . . ?
C17 C18 C19 119.7(2) . . ?
C18 C19 H19A 109.5 . . ?
C18 C19 H19B 109.5 . . ?
H19A C19 H19B 109.5 . . ?
C18 C19 H19C 109.5 . . ?
H19A C19 H19C 109.5 . . ?
H19B C19 H19C 109.5 . . ?
N7 C20 N8 115.9(2) . . ?
N7 C20 S2 126.75(17) . . ?
N8 C20 S2 117.32(16) . . ?
N8 C21 C22 109.1(2) . . ?
N8 C21 H21A 109.9 . . ?
C22 C21 H21A 109.9 . . ?
N8 C21 H21B 109.9 . . ?
C22 C21 H21B 109.9 . . ?
H21A C21 H21B 108.3 . . ?
O2 C22 C21 112.04(19) . . ?
O2 C22 H22A 109.2 . . ?
C21 C22 H22A 109.2 . . ?
O2 C22 H22B 109.2 . . ?
C21 C22 H22B 109.2 . . ?
H22A C22 H22B 107.9 . . ?
O2 C23 C24 112.5(2) . . ?
O2 C23 H23A 109.1 . . ?
C24 C23 H23A 109.1 . . ?
O2 C23 H23B 109.1 . . ?
C24 C23 H23B 109.1 . . ?
H23A C23 H23B 107.8 . . ?
N8 C24 C23 109.20(19) . . ?
N8 C24 H24A 109.8 . . ?
C23 C24 H24A 109.8 . . ?
N8 C24 H24B 109.8 . . ?
C23 C24 H24B 109.8 . . ?
H24A C24 H24B 108.3 . . ?
C1 N1 C5 118.1(2) . . ?
C1 N1 Ag1 125.36(16) . . ?
C5 N1 Ag1 113.72(15) . . ?
C6 N2 N3 115.19(18) . . ?
C6 N2 Ag1 123.71(15) . . ?
N3 N2 Ag1 120.98(14) . . ?
C8 N3 N2 116.92(18) . . ?
C8 N4 C12 122.25(19) . . ?
C8 N4 C9 116.57(18) . . ?
C12 N4 C9 112.38(18) . . ?
C13 N5 C17 118.3(2) . . ?
C13 N5 Ag2 124.99(16) . . ?
C17 N5 Ag2 116.58(15) . . ?
C18 N6 N7 116.31(19) . . ?
C18 N6 Ag2 121.65(15) . . ?
N7 N6 Ag2 122.03(13) . . ?
C20 N7 N6 114.55(19) . . ?
C20 N8 C21 123.06(19) . . ?
C20 N8 C24 119.23(19) . . ?
C21 N8 C24 111.32(18) . . ?
C10 O1 C11 108.12(18) . . ?
C22 O2 C23 110.36(17) . . ?
C8 S1 Ag2 113.55(7) . . ?
C8 S1 Ag1 96.93(8) . . ?
Ag2 S1 Ag1 106.61(2) . . ?
C20 S2 Ag1 103.16(7) . 2_566 ?
C20 S2 Ag2 95.07(8) . . ?
Ag1 S2 Ag2 68.14(3) 2_566 . ?
N2 Ag1 S2 156.62(5) . 2_566 ?
N2 Ag1 N1 67.07(7) . . ?
S2 Ag1 N1 99.18(5) 2_566 . ?
N2 Ag1 S1 74.64(5) . . ?
S2 Ag1 S1 124.00(3) 2_566 . ?
N1 Ag1 S1 135.64(5) . . ?
N2 Ag1 Ag2 112.82(5) . 2_566 ?
S2 Ag1 Ag2 60.09(2) 2_566 2_566 ?
N1 Ag1 Ag2 128.93(5) . 2_566 ?
S1 Ag1 Ag2 85.888(19) . 2_566 ?
N6 Ag2 N5 67.54(7) . . ?
N6 Ag2 S1 130.68(5) . . ?
N5 Ag2 S1 109.73(5) . . ?
N6 Ag2 S2 70.36(5) . . ?
N5 Ag2 S2 127.35(5) . . ?
S1 Ag2 S2 121.48(2) . . ?
N6 Ag2 Ag1 69.60(5) . 2_566 ?
N5 Ag2 Ag1 84.32(5) . 2_566 ?
S1 Ag2 Ag1 158.162(19) . 2_566 ?
S2 Ag2 Ag1 51.771(18) . 2_566 ?
N6 Ag2 Ag2 145.15(5) . 2_566 ?
N5 Ag2 Ag2 90.39(5) . 2_566 ?
S1 Ag2 Ag2 81.196(16) . 2_566 ?
S2 Ag2 Ag2 107.77(2) . 2_566 ?
Ag1 Ag2 Ag2 82.100(13) 2_566 2_566 ?

loop_
_geom_bond_atom_site_label_1
_geom_bond_atom_site_label_2
_geom_bond_distance
_geom_bond_site_symmetry_2
_geom_bond_publ_flag
C1 N1 1.339(3) . ?
C1 C2 1.379(4) . ?
C1 H1 0.9300 . ?
C2 C3 1.378(4) . ?
C2 H2 0.9300 . ?
C3 C4 1.388(4) . ?
C3 H3 0.9300 . ?
C4 C5 1.393(3) . ?
C4 H4 0.9300 . ?
C5 N1 1.349(3) . ?
C5 C6 1.483(3) . ?
C6 N2 1.290(3) . ?
C6 C7 1.501(3) . ?
C7 H7A 0.9600 . ?
C7 H7B 0.9600 . ?
C7 H7C 0.9600 . ?
C8 N3 1.306(3) . ?
C8 N4 1.380(3) . ?
C8 S1 1.762(2) . ?
C9 N4 1.469(3) . ?
C9 C10 1.514(3) . ?
C9 H9A 0.9700 . ?
C9 H9B 0.9700 . ?
C10 O1 1.425(3) . ?
C10 H10A 0.9700 . ?
C10 H10B 0.9700 . ?
C11 O1 1.428(3) . ?
C11 C12 1.515(3) . ?
C11 H11A 0.9700 . ?
C11 H11B 0.9700 . ?
C12 N4 1.463(3) . ?
C12 H12A 0.9700 . ?
C12 H12B 0.9700 . ?
C13 N5 1.337(3) . ?
C13 C14 1.389(3) . ?
C13 H13 0.9300 . ?
C14 C15 1.380(4) . ?
C14 H14 0.9300 . ?
C15 C16 1.391(4) . ?
C15 H15 0.9300 . ?
C16 C17 1.391(3) . ?
C16 H16 0.9300 . ?
C17 N5 1.347(3) . ?
C17 C18 1.487(3) . ?
C18 N6 1.285(3) . ?
C18 C19 1.500(3) . ?
C19 H19A 0.9600 . ?
C19 H19B 0.9600 . ?
C19 H19C 0.9600 . ?
C20 N7 1.309(3) . ?
C20 N8 1.378(3) . ?
C20 S2 1.763(2) . ?
C21 N8 1.466(3) . ?
C21 C22 1.525(3) . ?
C21 H21A 0.9700 . ?
C21 H21B 0.9700 . ?
C22 O2 1.425(3) . ?
C22 H22A 0.9700 . ?
C22 H22B 0.9700 . ?
C23 O2 1.426(3) . ?
C23 C24 1.513(3) . ?
C23 H23A 0.9700 . ?
C23 H23B 0.9700 . ?
C24 N8 1.465(3) . ?
C24 H24A 0.9700 . ?
C24 H24B 0.9700 . ?
C25 Cl2B 1.539(9) . ?
C25 Cl2C 1.540(6) . ?
C25 Cl1C 1.720(17) . ?
C25 Cl3A 1.719(3) . ?
C25 Cl1A 1.754(3) . ?
C25 Cl1B 1.756(18) . ?
C25 Cl2A 1.799(3) . ?
C25 Cl3C 1.895(8) . ?
C25 Cl3B 1.932(13) . ?
N1 Ag1 2.528(2) . ?
N2 N3 1.371(3) . ?
N2 Ag1 2.329(2) . ?
N5 Ag2 2.443(2) . ?
N6 N7 1.384(3) . ?
N6 Ag2 2.387(2) . ?
S1 Ag2 2.4537(12) . ?
S1 Ag1 2.5614(9) . ?
S2 Ag1 2.4568(10) 2_566 ?
S2 Ag2 2.7109(10) . ?
Ag1 S2 2.4568(9) 2_566 ?
Ag1 Ag2 2.9027(12) 2_566 ?
Ag2 Ag1 2.9027(12) 2_566 ?
Ag2 Ag2 3.2111(11) 2_566 ?

loop_
_geom_torsion_atom_site_label_1
_geom_torsion_atom_site_label_2
_geom_torsion_atom_site_label_3
_geom_torsion_atom_site_label_4
_geom_torsion
_geom_torsion_site_symmetry_1
_geom_torsion_site_symmetry_2
_geom_torsion_site_symmetry_3
_geom_torsion_site_symmetry_4
_geom_torsion_publ_flag
N1 C1 C2 C3 -0.7(4) . . . . ?
C1 C2 C3 C4 0.2(4) . . . . ?
C2 C3 C4 C5 -0.3(4) . . . . ?
C3 C4 C5 N1 0.9(4) . . . . ?
C3 C4 C5 C6 -178.3(2) . . . . ?
N1 C5 C6 N2 -15.3(3) . . . . ?
C4 C5 C6 N2 164.0(2) . . . . ?
N1 C5 C6 C7 166.5(2) . . . . ?
C4 C5 C6 C7 -14.2(3) . . . . ?
N4 C9 C10 O1 57.2(3) . . . . ?
O1 C11 C12 N4 -56.5(3) . . . . ?
N5 C13 C14 C15 0.7(4) . . . . ?
C13 C14 C15 C16 -0.7(4) . . . . ?
C14 C15 C16 C17 0.4(4) . . . . ?
C15 C16 C17 N5 0.2(4) . . . . ?
C15 C16 C17 C18 178.7(2) . . . . ?
N5 C17 C18 N6 -2.6(3) . . . . ?
C16 C17 C18 N6 178.8(2) . . . . ?
N5 C17 C18 C19 175.4(2) . . . . ?
C16 C17 C18 C19 -3.2(3) . . . . ?
N8 C21 C22 O2 -56.8(3) . . . . ?
O2 C23 C24 N8 56.6(3) . . . . ?
C2 C1 N1 C5 1.3(4) . . . . ?
C2 C1 N1 Ag1 161.0(2) . . . . ?
C4 C5 N1 C1 -1.4(3) . . . . ?
C6 C5 N1 C1 177.9(2) . . . . ?
C4 C5 N1 Ag1 -163.35(18) . . . . ?
C6 C5 N1 Ag1 15.9(2) . . . . ?
C5 C6 N2 N3 -177.84(19) . . . . ?
C7 C6 N2 N3 0.3(3) . . . . ?
C5 C6 N2 Ag1 6.1(3) . . . . ?
C7 C6 N2 Ag1 -175.67(17) . . . . ?
N4 C8 N3 N2 -171.07(19) . . . . ?
S1 C8 N3 N2 11.2(3) . . . . ?
C6 N2 N3 C8 -166.4(2) . . . . ?
Ag1 N2 N3 C8 9.7(3) . . . . ?
N3 C8 N4 C12 -153.5(2) . . . . ?
S1 C8 N4 C12 24.4(3) . . . . ?
N3 C8 N4 C9 -8.5(3) . . . . ?
S1 C8 N4 C9 169.37(17) . . . . ?
C11 C12 N4 C8 -162.0(2) . . . . ?
C11 C12 N4 C9 51.7(3) . . . . ?
C10 C9 N4 C8 159.5(2) . . . . ?
C10 C9 N4 C12 -52.1(3) . . . . ?
C14 C13 N5 C17 -0.1(4) . . . . ?
C14 C13 N5 Ag2 176.40(18) . . . . ?
C16 C17 N5 C13 -0.3(3) . . . . ?
C18 C17 N5 C13 -178.9(2) . . . . ?
C16 C17 N5 Ag2 -177.11(18) . . . . ?
C18 C17 N5 Ag2 4.3(3) . . . . ?
C17 C18 N6 N7 178.97(19) . . . . ?
C19 C18 N6 N7 1.0(3) . . . . ?
C17 C18 N6 Ag2 -0.5(3) . . . . ?
C19 C18 N6 Ag2 -178.48(19) . . . . ?
N8 C20 N7 N6 -170.04(19) . . . . ?
S2 C20 N7 N6 7.9(3) . . . . ?
C18 N6 N7 C20 -155.9(2) . . . . ?
Ag2 N6 N7 C20 23.6(2) . . . . ?
N7 C20 N8 C21 -151.8(2) . . . . ?
S2 C20 N8 C21 30.1(3) . . . . ?
N7 C20 N8 C24 -2.3(3) . . . . ?
S2 C20 N8 C24 179.56(16) . . . . ?
C22 C21 N8 C20 -152.3(2) . . . . ?
C22 C21 N8 C24 56.1(3) . . . . ?
C23 C24 N8 C20 151.1(2) . . . . ?
C23 C24 N8 C21 -56.1(3) . . . . ?
C9 C10 O1 C11 -60.9(3) . . . . ?
C12 C11 O1 C10 60.6(3) . . . . ?
C21 C22 O2 C23 57.3(3) . . . . ?
C24 C23 O2 C22 -57.4(3) . . . . ?
N3 C8 S1 Ag2 -133.39(18) . . . . ?
N4 C8 S1 Ag2 48.9(2) . . . . ?
N3 C8 S1 Ag1 -21.9(2) . . . . ?
N4 C8 S1 Ag1 160.47(17) . . . . ?
N7 C20 S2 Ag1 41.4(2) . . . 2_566 ?
N8 C20 S2 Ag1 -140.73(16) . . . 2_566 ?
N7 C20 S2 Ag2 -27.3(2) . . . . ?
N8 C20 S2 Ag2 150.56(16) . . . . ?
C6 N2 Ag1 S2 -55.7(2) . . . 2_566 ?
N3 N2 Ag1 S2 128.49(15) . . . 2_566 ?
C6 N2 Ag1 N1 1.45(17) . . . . ?
N3 N2 Ag1 N1 -174.33(18) . . . . ?
C6 N2 Ag1 S1 158.56(19) . . . . ?
N3 N2 Ag1 S1 -17.23(15) . . . . ?
C6 N2 Ag1 Ag2 -122.76(18) . . . 2_566 ?
N3 N2 Ag1 Ag2 61.45(17) . . . 2_566 ?
C1 N1 Ag1 N2 -169.9(2) . . . . ?
C5 N1 Ag1 N2 -9.40(15) . . . . ?
C1 N1 Ag1 S2 -9.6(2) . . . 2_566 ?
C5 N1 Ag1 S2 150.86(15) . . . 2_566 ?
C1 N1 Ag1 S1 157.68(17) . . . . ?
C5 N1 Ag1 S1 -41.85(19) . . . . ?
C1 N1 Ag1 Ag2 -68.4(2) . . . 2_566 ?
C5 N1 Ag1 Ag2 92.12(16) . . . 2_566 ?
C8 S1 Ag1 N2 16.12(9) . . . . ?
Ag2 S1 Ag1 N2 133.27(5) . . . . ?
C8 S1 Ag1 S2 -148.24(7) . . . 2_566 ?
Ag2 S1 Ag1 S2 -31.09(3) . . . 2_566 ?
C8 S1 Ag1 N1 46.95(10) . . . . ?
Ag2 S1 Ag1 N1 164.10(7) . . . . ?
C8 S1 Ag1 Ag2 -98.90(7) . . . 2_566 ?
Ag2 S1 Ag1 Ag2 18.25(2) . . . 2_566 ?
C18 N6 Ag2 N5 1.94(17) . . . . ?
N7 N6 Ag2 N5 -177.53(18) . . . . ?
C18 N6 Ag2 S1 -95.32(18) . . . . ?
N7 N6 Ag2 S1 85.22(17) . . . . ?
C18 N6 Ag2 S2 149.57(19) . . . . ?
N7 N6 Ag2 S2 -29.90(15) . . . . ?
C18 N6 Ag2 Ag1 94.19(18) . . . 2_566 ?
N7 N6 Ag2 Ag1 -85.27(16) . . . 2_566 ?
C18 N6 Ag2 Ag2 56.4(2) . . . 2_566 ?
N7 N6 Ag2 Ag2 -123.02(14) . . . 2_566 ?
C13 N5 Ag2 N6 -179.8(2) . . . . ?
C17 N5 Ag2 N6 -3.21(15) . . . . ?
C13 N5 Ag2 S1 -52.87(19) . . . . ?
C17 N5 Ag2 S1 123.73(15) . . . . ?
C13 N5 Ag2 S2 140.82(17) . . . . ?
C17 N5 Ag2 S2 -42.58(18) . . . . ?
C13 N5 Ag2 Ag1 109.93(19) . . . 2_566 ?
C17 N5 Ag2 Ag1 -73.46(16) . . . 2_566 ?
C13 N5 Ag2 Ag2 27.91(19) . . . 2_566 ?
C17 N5 Ag2 Ag2 -155.48(16) . . . 2_566 ?
C8 S1 Ag2 N6 -106.97(10) . . . . ?
Ag1 S1 Ag2 N6 147.52(6) . . . . ?
C8 S1 Ag2 N5 176.15(9) . . . . ?
Ag1 S1 Ag2 N5 70.64(6) . . . . ?
C8 S1 Ag2 S2 -16.60(9) . . . . ?
Ag1 S1 Ag2 S2 -122.10(3) . . . . ?
C8 S1 Ag2 Ag1 48.41(10) . . . 2_566 ?
Ag1 S1 Ag2 Ag1 -57.10(5) . . . 2_566 ?
C8 S1 Ag2 Ag2 88.90(9) . . . 2_566 ?
Ag1 S1 Ag2 Ag2 -16.600(17) . . . 2_566 ?
C20 S2 Ag2 N6 23.11(9) . . . . ?
Ag1 S2 Ag2 N6 -79.05(5) 2_566 . . . ?
C20 S2 Ag2 N5 61.60(10) . . . . ?
Ag1 S2 Ag2 N5 -40.56(6) 2_566 . . . ?
C20 S2 Ag2 S1 -103.26(8) . . . . ?
Ag1 S2 Ag2 S1 154.58(2) 2_566 . . . ?
C20 S2 Ag2 Ag1 102.16(7) . . . 2_566 ?
C20 S2 Ag2 Ag2 166.30(7) . . . 2_566 ?
Ag1 S2 Ag2 Ag2 64.138(15) 2_566 . . 2_566 ?
S1 Ag1 Ag2 S1 -53.77(5) . . 2_566 2_566 ?
S1 Ag1 Ag2 S2 -133.49(2) . . 2_566 2_566 ?
Ag2 Ag2 Ag1 S1 -13.384(14) . 2_566 . . ?
Ag2 Ag2 Ag1 S2 120.10(2) . 2_566 . 2_566 ?
